data_1568238
loop_
_publ_author_name
'Zhang, Sutao'
'Han, Yuxi'
'He, Jianghua'
'Zhang, Yuetao'

_publ_section_title
;
 Synthesis of fluorescent poly(silyl indole)s via borane-catalyzed C--H
 silylation of indoles
;
_journal_issue 4
_journal_name_full 'Polymer Chemistry'
_journal_page_first 492
_journal_page_last 499
_journal_paper_doi 10.1039/D2PY01470J
_journal_volume 14
_journal_year 2023
_chemical_formula_sum 'C35 H34 Cl3 N2 Si2'
_chemical_formula_weight 645.17
_space_group_IT_number 15
_space_group_name_Hall '-C 2yc'
_space_group_name_H-M_alt 'C 1 2/c 1'
_symmetry_cell_setting monoclinic
_symmetry_space_group_name_H-M 'C 1 2/c 1'
_atom_sites_solution_hydrogens geom
_atom_sites_solution_primary direct
_atom_sites_solution_secondary difmap
_audit_creation_method SHELXL-97
_audit_update_record
;
2022-04-21 deposited with the CCDC.	2022-12-16 downloaded from the CCDC.
;
_cell_angle_alpha 90.00
_cell_angle_beta 120.591(5)
_cell_angle_gamma 90.00
_cell_formula_units_Z 4
_cell_length_a 25.255(2)
_cell_length_b 9.0380(6)
_cell_length_c 16.9105(17)
_cell_measurement_reflns_used 9595
_cell_measurement_temperature 100(2)
_cell_measurement_theta_max 28.26
_cell_measurement_theta_min 2.80
_cell_volume 3322.7(5)
_computing_structure_refinement 'SHELXL-97 (Sheldrick, 2008)'
_computing_structure_solution 'SHELXS-97 (Sheldrick, 2008)'
_diffrn_ambient_temperature 100(2)
_diffrn_measured_fraction_theta_full 0.999
_diffrn_measured_fraction_theta_max 0.999
_diffrn_measurement_device_type 'CCD area detector'
_diffrn_measurement_method 'phi and omega scans'
_diffrn_radiation_monochromator graphite
_diffrn_radiation_source 'fine-focus sealed tube'
_diffrn_radiation_type MoK\a
_diffrn_radiation_wavelength 0.71073
_diffrn_reflns_av_R_equivalents 0.0257
_diffrn_reflns_av_sigmaI/netI 0.0128
_diffrn_reflns_limit_h_max 33
_diffrn_reflns_limit_h_min -33
_diffrn_reflns_limit_k_max 11
_diffrn_reflns_limit_k_min -12
_diffrn_reflns_limit_l_max 22
_diffrn_reflns_limit_l_min -22
_diffrn_reflns_number 40811
_diffrn_reflns_theta_full 28.25
_diffrn_reflns_theta_max 28.25
_diffrn_reflns_theta_min 2.57
_exptl_absorpt_coefficient_mu 0.375
_exptl_crystal_colour colorless
_exptl_crystal_density_diffrn 1.290
_exptl_crystal_density_method 'not measured'
_exptl_crystal_description block
_exptl_crystal_F_000 2292
_exptl_crystal_size_max 0.12
_exptl_crystal_size_mid 0.08
_exptl_crystal_size_min 0.06
_refine_diff_density_max 0.467
_refine_diff_density_min -0.360
_refine_diff_density_rms 0.052
_refine_ls_extinction_method none
_refine_ls_goodness_of_fit_ref 1.046
_refine_ls_hydrogen_treatment mixed
_refine_ls_matrix_type full
_refine_ls_number_parameters 198
_refine_ls_number_reflns 4104
_refine_ls_number_restraints 0
_refine_ls_restrained_S_all 1.046
_refine_ls_R_factor_all 0.0369
_refine_ls_R_factor_gt 0.0318
_refine_ls_shift/su_max 0.001
_refine_ls_shift/su_mean 0.000
_refine_ls_structure_factor_coef Fsqd
_refine_ls_weighting_details 'calc w=1/[\s^2^(Fo^2^)+(0.0375P)^2^+4.8198P] where P=(Fo^2^+2Fc^2^)/3'
_refine_ls_weighting_scheme calc
_refine_ls_wR_factor_gt 0.0811
_refine_ls_wR_factor_ref 0.0858
_reflns_number_gt 3693
_reflns_number_total 4104
_reflns_threshold_expression >2sigma(I)
_cod_data_source_file d2py01470j2.cif
_cod_data_source_block 11
_cod_depositor_comments
;
The following automatic conversions were performed:

data item '_symmetry_cell_setting' value 'Monoclinic' was changed to
'monoclinic' in accordance with the
/home/data/users/saulius/crontab/automatic-downloads/rss-feeds/RSC/lib/dictionaries/cif_core.dic
dictionary named 'cif_core.dic' version 2.4.2 last updated on
2011-04-26.

Automatic conversion script
Id: cif_fix_values 7556 2019-12-06 15:28:31Z antanas 

 Adding full bibliography for 1568238--1568239.cif.
;
_cod_original_sg_symbol_H-M 'C2/c  '
_cod_database_code 1568238

loop_
_symmetry_equiv_pos_as_xyz
'x, y, z'
'-x, y, -z+1/2'
'x+1/2, y+1/2, z'
'-x+1/2, y+1/2, -z+1/2'
'-x, -y, -z'
'x, -y, z-1/2'
'-x+1/2, -y+1/2, -z'
'x+1/2, -y+1/2, z-1/2'

loop_
_atom_site_label
_atom_site_type_symbol
_atom_site_fract_x
_atom_site_fract_y
_atom_site_fract_z
_atom_site_U_iso_or_equiv
_atom_site_adp_type
_atom_site_occupancy
_atom_site_symmetry_multiplicity
_atom_site_calc_flag
_atom_site_refinement_flags
_atom_site_disorder_assembly
_atom_site_disorder_group
Si1 Si 0.085601(14) 0.69244(4) 0.49998(2) 0.01317(9) Uani 1 1 d . . .
Cl02 Cl 0.541169(18) 0.53872(5) 0.71381(3) 0.03352(10) Uani 1 1 d . . .
Cl03 Cl 0.5000 0.26151(7) 0.7500 0.04659(17) Uani 1 2 d S . .
N1 N 0.18058(5) 0.41581(13) 0.71671(8) 0.0207(2) Uani 1 1 d . . .
C10 C 0.32229(5) 0.46488(13) 0.54798(8) 0.0145(2) Uani 1 1 d . . .
C11 C 0.34468(5) 0.60318(13) 0.54179(8) 0.0137(2) Uani 1 1 d . . .
H006 H 0.3360 0.6867 0.5674 0.016 Uiso 1 1 calc R . .
C12 C 0.37947(5) 0.62340(13) 0.49917(8) 0.0137(2) Uani 1 1 d . . .
C5 C 0.28634(5) 0.44823(13) 0.59498(8) 0.0149(2) Uani 1 1 d . . .
C9 C 0.19855(5) 0.51123(13) 0.60946(8) 0.0136(2) Uani 1 1 d . . .
C3 C 0.14077(5) 0.57087(13) 0.59378(8) 0.0141(2) Uani 1 1 d . . .
C4 C 0.23255(5) 0.52883(13) 0.56505(8) 0.0135(2) Uani 1 1 d . . .
H00B H 0.2188 0.5954 0.5149 0.016 Uiso 1 1 calc R . .
C2 C 0.13273(6) 0.50834(15) 0.66138(9) 0.0178(2) Uani 1 1 d . . .
H00C H 0.0984 0.5270 0.6687 0.021 Uiso 1 1 calc R . .
C13 C 0.39046(6) 0.49850(15) 0.46068(9) 0.0191(3) Uani 1 1 d . . .
H00D H 0.4131 0.5087 0.4301 0.023 Uiso 1 1 calc R . .
C15 C 0.33530(6) 0.34250(14) 0.51030(10) 0.0202(3) Uani 1 1 d . . .
H00E H 0.3212 0.2471 0.5147 0.024 Uiso 1 1 calc R . .
C8 C 0.22157(6) 0.41481(15) 0.68568(9) 0.0176(2) Uani 1 1 d . . .
C7 C 0.27538(6) 0.33306(16) 0.71667(9) 0.0221(3) Uani 1 1 d . . .
H00G H 0.2899 0.2683 0.7678 0.027 Uiso 1 1 calc R . .
C6 C 0.30676(6) 0.35000(15) 0.66998(9) 0.0202(3) Uani 1 1 d . . .
H00H H 0.3431 0.2940 0.6889 0.024 Uiso 1 1 calc R . .
C14 C 0.36884(6) 0.35962(15) 0.46636(10) 0.0230(3) Uani 1 1 d . . .
H00I H 0.3770 0.2761 0.4401 0.028 Uiso 1 1 calc R . .
C17 C 0.06129(6) 0.59813(15) 0.38795(9) 0.0218(3) Uani 1 1 d . . .
H00A H 0.0356 0.6655 0.3372 0.033 Uiso 1 1 calc R . .
H00F H 0.0377 0.5090 0.3830 0.033 Uiso 1 1 calc R . .
H00J H 0.0978 0.5706 0.3851 0.033 Uiso 1 1 calc R . .
C16 C 0.01770(6) 0.72453(15) 0.51375(10) 0.0227(3) Uani 1 1 d . . .
H00K H 0.0315 0.7653 0.5749 0.034 Uiso 1 1 calc R . .
H00L H -0.0036 0.6306 0.5067 0.034 Uiso 1 1 calc R . .
H00M H -0.0104 0.7945 0.4669 0.034 Uiso 1 1 calc R . .
C1 C 0.18677(8) 0.3281(2) 0.79295(11) 0.0375(4) Uani 1 1 d . . .
H00N H 0.2229 0.3615 0.8501 0.056 Uiso 1 1 calc R . .
H00O H 0.1917 0.2236 0.7826 0.056 Uiso 1 1 calc R . .
H00P H 0.1499 0.3401 0.7976 0.056 Uiso 1 1 calc R . .
C00M C 0.48252(13) 0.4452(3) 0.71570(19) 0.0223(5) Uani 0.50 1 d P . .

loop_
_atom_site_aniso_label
_atom_site_aniso_U_11
_atom_site_aniso_U_22
_atom_site_aniso_U_33
_atom_site_aniso_U_23
_atom_site_aniso_U_13
_atom_site_aniso_U_12
Si1 0.01286(15) 0.01263(16) 0.01561(16) 0.00068(12) 0.00839(13) 0.00029(11)
Cl02 0.0336(2) 0.0380(2) 0.03060(19) 0.00376(15) 0.01751(16) -0.00119(15)
Cl03 0.0694(4) 0.0232(3) 0.0520(4) 0.000 0.0344(3) 0.000
N1 0.0200(5) 0.0274(6) 0.0181(5) 0.0083(4) 0.0120(4) 0.0031(4)
C10 0.0112(5) 0.0151(6) 0.0166(5) 0.0011(4) 0.0066(4) 0.0004(4)
C11 0.0136(5) 0.0125(5) 0.0152(5) 0.0003(4) 0.0075(4) 0.0019(4)
C12 0.0125(5) 0.0133(5) 0.0149(5) 0.0009(4) 0.0067(4) 0.0007(4)
C5 0.0139(5) 0.0133(5) 0.0180(5) 0.0003(4) 0.0086(4) -0.0013(4)
C9 0.0141(5) 0.0127(5) 0.0133(5) -0.0004(4) 0.0066(4) -0.0013(4)
C3 0.0149(5) 0.0134(5) 0.0157(5) -0.0007(4) 0.0089(4) -0.0004(4)
C4 0.0146(5) 0.0116(5) 0.0145(5) 0.0006(4) 0.0076(4) -0.0010(4)
C2 0.0171(6) 0.0203(6) 0.0179(6) 0.0017(5) 0.0102(5) 0.0005(5)
C13 0.0183(6) 0.0193(6) 0.0247(6) -0.0041(5) 0.0145(5) -0.0013(5)
C15 0.0183(6) 0.0137(6) 0.0310(7) -0.0037(5) 0.0143(5) -0.0030(5)
C8 0.0171(6) 0.0203(6) 0.0167(5) 0.0034(5) 0.0094(5) -0.0006(5)
C7 0.0182(6) 0.0257(7) 0.0209(6) 0.0114(5) 0.0089(5) 0.0046(5)
C6 0.0148(5) 0.0209(6) 0.0238(6) 0.0074(5) 0.0090(5) 0.0038(5)
C14 0.0225(6) 0.0163(6) 0.0361(7) -0.0090(5) 0.0193(6) -0.0030(5)
C17 0.0250(6) 0.0202(6) 0.0188(6) -0.0018(5) 0.0101(5) -0.0037(5)
C16 0.0196(6) 0.0187(6) 0.0356(7) 0.0037(5) 0.0184(6) 0.0018(5)
C1 0.0339(8) 0.0561(11) 0.0316(8) 0.0262(8) 0.0233(7) 0.0144(7)
C00M 0.0231(12) 0.0228(13) 0.0196(10) 0.0008(10) 0.0097(9) 0.0019(10)

loop_
_atom_type_symbol
_atom_type_description
_atom_type_scat_dispersion_real
_atom_type_scat_dispersion_imag
_atom_type_scat_source
C C 0.0033 0.0016 'International Tables Vol C Tables 4.2.6.8 and 6.1.1.4'
H H 0.0000 0.0000 'International Tables Vol C Tables 4.2.6.8 and 6.1.1.4'
Cl Cl 0.1484 0.1585 'International Tables Vol C Tables 4.2.6.8 and 6.1.1.4'
N N 0.0061 0.0033 'International Tables Vol C Tables 4.2.6.8 and 6.1.1.4'
Si Si 0.0817 0.0704 'International Tables Vol C Tables 4.2.6.8 and 6.1.1.4'

loop_
_geom_angle_atom_site_label_1
_geom_angle_atom_site_label_2
_geom_angle_atom_site_label_3
_geom_angle
_geom_angle_site_symmetry_1
_geom_angle_site_symmetry_3
_geom_angle_publ_flag
C3 Si1 C16 108.93(6) . . ?
C3 Si1 C17 108.27(6) . . ?
C16 Si1 C17 110.35(7) . . ?
C3 Si1 C12 111.96(5) . 7_566 ?
C16 Si1 C12 108.58(6) . 7_566 ?
C17 Si1 C12 108.76(6) . 7_566 ?
C00M Cl02 C00M 34.36(17) . 2_656 ?
C00M Cl03 C00M 34.81(19) 2_656 . ?
C2 N1 C8 108.40(10) . . ?
C2 N1 C1 126.66(11) . . ?
C8 N1 C1 124.89(12) . . ?
C15 C10 C11 118.43(11) . . ?
C15 C10 C5 120.86(11) . . ?
C11 C10 C5 120.71(11) . . ?
C10 C11 C12 122.54(11) . . ?
C13 C12 C11 117.26(11) . . ?
C13 C12 Si1 120.94(9) . 7_566 ?
C11 C12 Si1 121.69(9) . 7_566 ?
C4 C5 C6 119.90(11) . . ?
C4 C5 C10 120.10(11) . . ?
C6 C5 C10 120.00(11) . . ?
C4 C9 C8 118.48(11) . . ?
C4 C9 C3 133.75(11) . . ?
C8 C9 C3 107.77(10) . . ?
C2 C3 C9 104.79(11) . . ?
C2 C3 Si1 126.16(9) . . ?
C9 C3 Si1 128.89(9) . . ?
C5 C4 C9 119.66(11) . . ?
N1 C2 C3 111.38(11) . . ?
C14 C13 C12 121.18(11) . . ?
C14 C15 C10 120.28(12) . . ?
N1 C8 C7 129.62(12) . . ?
N1 C8 C9 107.65(11) . . ?
C7 C8 C9 122.67(11) . . ?
C6 C7 C8 117.32(12) . . ?
C7 C6 C5 121.92(12) . . ?
C15 C14 C13 120.29(12) . . ?
C00M C00M Cl02 76.8(3) 2_656 . ?
C00M C00M Cl03 72.59(9) 2_656 . ?
Cl02 C00M Cl03 113.62(15) . . ?
C00M C00M Cl02 68.9(3) 2_656 2_656 ?
Cl02 C00M Cl02 111.23(16) . 2_656 ?
Cl03 C00M Cl02 109.99(15) . 2_656 ?

loop_
_geom_bond_atom_site_label_1
_geom_bond_atom_site_label_2
_geom_bond_distance
_geom_bond_site_symmetry_2
_geom_bond_publ_flag
Si1 C3 1.8480(13) . ?
Si1 C16 1.8669(13) . ?
Si1 C17 1.8731(14) . ?
Si1 C12 1.8804(12) 7_566 ?
Cl02 C00M 1.720(3) . ?
Cl02 C00M 1.795(3) 2_656 ?
Cl03 C00M 1.739(3) 2_656 ?
Cl03 C00M 1.739(3) . ?
N1 C2 1.3728(17) . ?
N1 C8 1.3784(16) . ?
N1 C1 1.4524(17) . ?
C10 C15 1.3966(17) . ?
C10 C11 1.3976(16) . ?
C10 C5 1.4876(16) . ?
C11 C12 1.4033(16) . ?
C12 C13 1.3997(17) . ?
C12 Si1 1.8805(12) 7_566 ?
C5 C4 1.3902(16) . ?
C5 C6 1.4132(17) . ?
C9 C4 1.4080(16) . ?
C9 C8 1.4127(17) . ?
C9 C3 1.4480(16) . ?
C3 C2 1.3798(17) . ?
C13 C14 1.3915(18) . ?
C15 C14 1.3908(18) . ?
C8 C7 1.3938(18) . ?
C7 C6 1.3826(18) . ?
C00M C00M 1.041(6) 2_656 ?
C00M Cl02 1.794(3) 2_656 ?
